data_1518094
loop_
_publ_author_name
'Deloume, J. P.'
'Duc, G.'
'Faure, R.'
'Thomas-David, G.'

_publ_section_title
;
 
;
_journal_name_full 'Revue de Chimie Minerale'
_journal_page_first 728
_journal_page_last 738
_journal_volume 22
_journal_year 1985
_chemical_formula_sum 'C4 H17 Cl2 Na2 O16 Ru'
_chemical_formula_weight 539.0
_space_group_IT_number 2
_symmetry_cell_setting triclinic
_symmetry_Int_Tables_number 2
_symmetry_space_group_name_Hall '-P 1'
_symmetry_space_group_name_H-M 'P -1'
_cell_angle_alpha 109.11(1)
_cell_angle_beta 91.28(1)
_cell_angle_gamma 100.00(1)
_cell_formula_units_Z 1
_cell_length_a 6.442(1)
_cell_length_b 8.242(1)
_cell_length_c 9.041(1)
_cell_volume 445.07(11)
_diffrn_ambient_temperature 293
_diffrn_radiation_probe x-ray
_diffrn_radiation_type MoK\a
_diffrn_radiation_wavelength 0.71069
_exptl_absorpt_coefficient_mu 1.302
_exptl_crystal_density_diffrn 2.01
_refine_ls_number_parameters 115
_refine_ls_number_reflns 2725
_refine_ls_R_factor_gt 0.061
_refine_ls_wR_factor_gt 0.088
_cod_data_source_file RCM-1985-22-728-738-1.cif
_cod_data_source_block Na2RuCl2
_cod_database_code 1518094

loop_
_symmetry_equiv_pos_site_id
_symmetry_equiv_pos_as_xyz
1 x,y,z
2 -x,-y,-z

loop_
_atom_site_label
_atom_site_type_symbol
_atom_site_thermal_displace_type
_atom_site_fract_x
_atom_site_fract_y
_atom_site_fract_z
_atom_site_occupancy
_atom_site_U_iso_or_equiv
Ru Ru Uiso 0.00000 0.00000 0.00000 1.000 0.0203(13)
Cl Cl Uiso -0.2707(2) 0.1143(2) 0.1440(2) 1.000 0.039(3)
O1 O Uiso 0.1992(5) 0.2311(4) 0.1162(5) 1.000 0.028(4)
O2 O Uiso 0.1053(6) -0.0604(4) 0.1861(5) 1.000 0.030(4)
O3 O Uiso 0.2794(7) 0.0703(5) 0.4206(5) 1.000 0.037(4)
O4 O Uiso 0.3773(6) 0.3714(4) 0.3498(5) 1.000 0.034(4)
C1 C Uiso 0.2699(6) 0.2414(5) 0.2525(6) 1.000 0.023(4)
C2 C Uiso 0.2158(7) 0.0715(5) 0.2932(7) 1.000 0.025(4)
O5 O Uiso 0.2033(6) 0.7612(5) 0.4787(6) 1.000 0.038(5)
O6 O Uiso 0.8380(7) 0.5552(6) 0.3012(6) 1.000 0.039(5)
O7 O Uiso 0.8069(9) 0.6087(7) 0.0555(7) 1.000 0.051(5)
O8 O Uiso 0.4665(9) 0.7079(9) 0.1457(9) 1.000 0.095(6)
Na Na Uiso 0.5267(3) 0.6621(3) 0.3953(3) 1.000 0.033(3)

loop_
_atom_type_symbol
_atom_type_description
_atom_type_scat_dispersion_real
_atom_type_scat_dispersion_imag
_atom_type_scat_source
C C 0.0033 0.0016 ' International Tables Vol C Tables 4.2.6.8 and 6.1.1.4'
Cl Cl 0.1484 0.1585 ' International Tables Vol C Tables 4.2.6.8 and 6.1.1.4'
Na Na 0.0362 0.0249 ' International Tables Vol C Tables 4.2.6.8 and 6.1.1.4'
O O 0.0106 0.0060 ' International Tables Vol C Tables 4.2.6.8 and 6.1.1.4'
Ru Ru -1.2594 0.8363 ' International Tables Vol C Tables 4.2.6.8 and 6.1.1.4'

loop_
_geom_angle_atom_site_label_1
_geom_angle_atom_site_label_2
_geom_angle_atom_site_label_3
_geom_angle
_geom_angle_site_symmetry_1
_geom_angle_site_symmetry_3
_geom_angle_publ_flag
Cl Ru O1 88.09(11) . . yes
Cl Ru O2 89.81(12) . . yes
Cl Ru Cl 180.00 . 2_555 yes
Cl Ru O1 91.91(11) . 2_555 yes
Cl Ru O2 90.19(12) . 2_555 yes
O1 Ru O2 81.22(15) . . yes
Cl Ru O1 91.91(11) 2_555 . yes
O1 Ru O1 180.00 . 2_555 yes
O1 Ru O2 98.78(15) . 2_555 yes
Cl Ru O2 90.19(12) 2_555 . yes
O1 Ru O2 98.78(15) 2_555 . yes
O2 Ru O2 180.00 . 2_555 yes
Cl Ru O1 88.09(11) 2_555 2_555 yes
Cl Ru O2 89.81(12) 2_555 2_555 yes
O1 Ru O2 81.22(15) 2_555 2_555 yes
Ru O1 C1 113.3(3) . . yes
Ru O2 C2 113.1(3) . . yes
O1 C1 O4 125.7(4) . . yes
O1 C1 C2 115.6(4) . . yes
O4 C1 C2 118.7(5) . . yes
O2 C2 O3 124.7(5) . . yes
O2 C2 C1 115.8(5) . . yes
O3 C2 C1 119.6(5) . . yes

loop_
_geom_bond_atom_site_label_1
_geom_bond_atom_site_label_2
_geom_bond_distance
_geom_bond_site_symmetry_2
_geom_bond_publ_flag
Ru Cl 2.3436(15) . yes
Ru O1 2.039(4) . yes
Ru O2 2.038(4) . yes
Ru Cl 2.3436(15) 2_555 yes
Ru O1 2.039(4) 2_555 yes
Ru O2 2.038(4) 2_555 yes
O1 C1 1.275(6) . yes
O2 C2 1.280(7) . yes
O3 C2 1.218(7) . yes
O4 C1 1.224(6) . yes
C1 C2 1.546(6) . no

loop_
_geom_torsion_atom_site_label_1
_geom_torsion_atom_site_label_2
_geom_torsion_atom_site_label_3
_geom_torsion_atom_site_label_4
_geom_torsion
_geom_torsion_site_symmetry_1
_geom_torsion_publ_flag
Cl Ru O1 C1 81.2(3) . no
O2 Ru O1 C1 -8.9(3) . no
Cl Ru O1 C1 -98.8(3) 2_555 no
O2 Ru O1 C1 171.1(3) 2_555 no
Cl Ru O2 C2 -79.4(3) . no
O1 Ru O2 C2 8.7(3) . no
Cl Ru O2 C2 100.6(3) 2_555 no
O1 Ru O2 C2 -171.3(3) 2_555 no
Ru O1 C1 O4 -173.6(4) . no
Ru O1 C1 C2 7.7(5) . no
Ru O2 C2 O3 173.2(4) . no
Ru O2 C2 C1 -7.2(5) . no
O1 C1 C2 O2 -0.3(6) . no
O1 C1 C2 O3 179.3(4) . no
O4 C1 C2 O2 -179.2(4) . no
O4 C1 C2 O3 0.4(7) . no
